data_4117199
loop_
_publ_author_name
'Rudolf Aumann'
'Adam G. Meyer'
'Roland Fr\"ohlich'

_publ_contact_author
;
        Rudolf Aumann
        Organisch-Chemisches Institut 
        der Universit\"at M\"unster
        Corrensstrasse 40
        D-48149 M\"unster
        Bundesrepublik Deutschland
;
_publ_contact_author_email aumannr@uni-muenster.de
_publ_contact_author_fax '49 251 83-9772'
_publ_contact_author_phone '49 251 83-3219'
_publ_section_title
;
 Steroid-Like Ring Skeletons by Cyclohexadiene Annulation to Enamines with
 Alkynylcarbene Complexes of Chromium and Tungsten via Pyran-2-ylidene
 Complexes
;
_journal_name_full 'Journal of the American Chemical Society'
_journal_page_first 10853
_journal_page_last 10861
_journal_paper_doi 10.1021/ja961020x
_journal_volume 118
_journal_year 1996
_chemical_formula_sum 'C28 H31 N O'
_chemical_formula_weight 397.54
_chemical_name_systematic
; 
 ? 
;
_space_group_IT_number 2
_symmetry_cell_setting triclinic
_symmetry_space_group_name_Hall '-P 1'
_symmetry_space_group_name_H-M 'P -1'
_atom_sites_solution_hydrogens geom
_atom_sites_solution_primary direct
_atom_sites_solution_secondary difmap
_audit_creation_method SHELXL
_cell_angle_alpha 81.39(1)
_cell_angle_beta 75.84(1)
_cell_angle_gamma 71.32(1)
_cell_formula_units_Z 2
_cell_length_a 8.987(1)
_cell_length_b 9.876(1)
_cell_length_c 13.434(1)
_cell_measurement_reflns_used 25
_cell_measurement_temperature 223(2)
_cell_measurement_theta_max 46.59
_cell_measurement_theta_min 40.22
_cell_volume 1091.9(2)
_computing_cell_refinement 'Enraf-Nonius Express (1995)'
_computing_data_collection 'Enraf-Nonius Express (1995)'
_computing_data_reduction 'MolEN (Fair, 1990)'
_computing_molecular_graphics 'SCHAKAL-92 (Keller, 1992)'
_computing_publication_material 'SHELXL-93 (Sheldrick, 1993)'
_computing_structure_refinement 'SHELXL-93 (Sheldrick, 1993)'
_computing_structure_solution 'SHELXS-86 (Sheldrick, 1990)'
_diffrn_ambient_temperature 223(2)
_diffrn_measurement_device 'Enraf-Nonius CAD4'
_diffrn_measurement_method '\w/2\q scans'
_diffrn_radiation_monochromator graphite
_diffrn_radiation_source 'fine-focus sealed tube'
_diffrn_radiation_type CuK\a
_diffrn_radiation_wavelength 1.54178
_diffrn_reflns_av_R_equivalents 0.0303
_diffrn_reflns_av_sigmaI/netI 0.0174
_diffrn_reflns_limit_h_max 11
_diffrn_reflns_limit_h_min 0
_diffrn_reflns_limit_k_max 12
_diffrn_reflns_limit_k_min -11
_diffrn_reflns_limit_l_max 16
_diffrn_reflns_limit_l_min -16
_diffrn_reflns_number 4750
_diffrn_reflns_theta_max 74.28
_diffrn_reflns_theta_min 3.40
_diffrn_standards_decay_% 0.0
_diffrn_standards_interval_count 250
_diffrn_standards_interval_time 120
_diffrn_standards_number 3
_exptl_absorpt_coefficient_mu 0.552
_exptl_absorpt_correction_T_max 0.999
_exptl_absorpt_correction_T_min 0.964
_exptl_absorpt_correction_type none
_exptl_crystal_colour colourless
_exptl_crystal_density_diffrn 1.209
_exptl_crystal_description 'irregular blocks'
_exptl_crystal_F_000 428
_exptl_crystal_size_max 0.40
_exptl_crystal_size_mid 0.30
_exptl_crystal_size_min 0.10
_refine_diff_density_max 0.517
_refine_diff_density_min -0.375
_refine_diff_density_rms 0.041
_refine_ls_extinction_coef 0.0072(8)
_refine_ls_extinction_expression Fc^*^=kFc[1+0.001xFc^2^\l^3^/sin(2\q)]^-1/4^
_refine_ls_extinction_method SHELXL
_refine_ls_goodness_of_fit_all 1.028
_refine_ls_goodness_of_fit_obs 1.042
_refine_ls_hydrogen_treatment riding
_refine_ls_matrix_type full
_refine_ls_number_parameters 273
_refine_ls_number_reflns 4451
_refine_ls_number_restraints 0
_refine_ls_restrained_S_all 1.040
_refine_ls_restrained_S_obs 1.042
_refine_ls_R_factor_all 0.0530
_refine_ls_R_factor_obs 0.0462
_refine_ls_shift/esd_max 0.000
_refine_ls_shift/esd_mean 0.000
_refine_ls_structure_factor_coef Fsqd
_refine_ls_weighting_details 'w=1/[\s^2^(Fo^2^)+(0.0716P)^2^+0.3337P] where P=(Fo^2^+2Fc^2^)/3'
_refine_ls_weighting_scheme calc
_refine_ls_wR_factor_all 0.1354
_refine_ls_wR_factor_obs 0.1272
_reflns_number_observed 3941
_reflns_number_total 4452
_reflns_observed_criterion >2sigma(I)
_cod_data_source_file ja961020x_2.cif
_cod_data_source_block aum_387
_cod_depositor_comments
;
The following automatic conversions were performed:

'_refine_ls_weighting_scheme' value 'calc
w=1/[\s^2^(Fo^2^)+(0.0716P)^2^+0.3337P] where P=(Fo^2^+2Fc^2^)/3' was
changed to 'calc'. New tag '_refine_ls_weighting_details' was
created. The value of the new tag was set to
'w=1/[\s^2^(Fo^2^)+(0.0716P)^2^+0.3337P] where P=(Fo^2^+2Fc^2^)/3'.

Automatic conversion script
Id: cif_fix_values 3143 2015-03-26 13:38:13Z robertas 
;
_cod_database_code 4117199

loop_
_symmetry_equiv_pos_as_xyz
'x, y, z'
'-x, -y, -z'

loop_
_atom_site_aniso_label
_atom_site_aniso_U_11
_atom_site_aniso_U_22
_atom_site_aniso_U_33
_atom_site_aniso_U_23
_atom_site_aniso_U_13
_atom_site_aniso_U_12
C1 0.0293(6) 0.0345(7) 0.0338(6) -0.0048(5) -0.0099(5) -0.0038(5)
C2 0.0362(7) 0.0346(7) 0.0376(7) -0.0093(5) -0.0091(5) -0.0041(5)
C3 0.0402(7) 0.0292(6) 0.0419(7) -0.0020(5) -0.0115(6) -0.0030(5)
C4 0.0440(8) 0.0347(7) 0.0358(7) 0.0015(5) -0.0157(6) -0.0067(6)
C5 0.0343(6) 0.0333(6) 0.0303(6) -0.0016(5) -0.0079(5) -0.0092(5)
C6 0.0492(8) 0.0378(7) 0.0332(7) -0.0021(5) -0.0158(6) -0.0107(6)
C7 0.0367(7) 0.0360(7) 0.0370(7) -0.0061(5) -0.0121(5) -0.0100(5)
C8 0.0271(6) 0.0325(6) 0.0317(6) -0.0035(5) -0.0042(5) -0.0077(5)
C9 0.0261(6) 0.0308(6) 0.0307(6) -0.0036(5) -0.0050(5) -0.0060(5)
C10 0.0257(6) 0.0308(6) 0.0303(6) -0.0024(5) -0.0053(5) -0.0066(5)
C11 0.0244(6) 0.0319(6) 0.0351(6) -0.0040(5) -0.0066(5) -0.0055(5)
C12 0.0258(6) 0.0346(7) 0.0466(8) -0.0010(6) -0.0118(5) -0.0055(5)
C13 0.0290(6) 0.0286(6) 0.0468(8) -0.0009(5) -0.0099(5) -0.0059(5)
C14 0.0312(6) 0.0314(7) 0.0420(7) -0.0062(5) -0.0068(5) -0.0093(5)
C15 0.0481(9) 0.0422(8) 0.0559(10) -0.0137(7) 0.0025(7) -0.0055(7)
C16 0.0532(10) 0.0664(12) 0.0717(13) -0.0230(10) -0.0104(9) 0.0126(9)
C17 0.0366(8) 0.0310(7) 0.0731(11) -0.0063(7) -0.0130(7) -0.0029(6)
N 0.0339(6) 0.0337(6) 0.0423(6) 0.0033(5) -0.0107(5) -0.0096(5)
C18 0.0543(10) 0.0536(9) 0.0565(10) 0.0185(8) -0.0248(8) -0.0191(8)
C19 0.0707(12) 0.0652(11) 0.0455(9) 0.0111(8) -0.0139(8) -0.0331(9)
C20 0.0496(9) 0.0684(11) 0.0413(8) -0.0010(7) -0.0035(7) -0.0240(8)
C21 0.0372(7) 0.0410(7) 0.0386(7) -0.0044(6) -0.0059(6) -0.0122(6)
O 0.0763(8) 0.0309(5) 0.0560(7) -0.0056(5) -0.0304(6) 0.0053(5)
C22 0.0337(7) 0.0340(7) 0.0565(9) -0.0080(6) -0.0046(6) -0.0023(6)
C111 0.0241(6) 0.0308(6) 0.0379(7) -0.0079(5) -0.0065(5) -0.0030(5)
C112 0.0397(7) 0.0434(8) 0.0417(8) -0.0052(6) -0.0129(6) -0.0088(6)
C113 0.0495(9) 0.0586(10) 0.0567(10) -0.0148(8) -0.0253(8) -0.0114(8)
C114 0.0419(8) 0.0503(9) 0.0738(11) -0.0191(8) -0.0173(8) -0.0159(7)
C115 0.0359(7) 0.0364(7) 0.0609(9) -0.0087(6) -0.0050(6) -0.0123(6)
C116 0.0305(6) 0.0316(6) 0.0410(7) -0.0064(5) -0.0062(5) -0.0060(5)

loop_
_atom_site_label
_atom_site_type_symbol
_atom_site_fract_x
_atom_site_fract_y
_atom_site_fract_z
_atom_site_U_iso_or_equiv
_atom_site_thermal_displace_type
_atom_site_occupancy
_atom_site_calc_flag
_atom_site_refinement_flags
C1 C 0.7408(2) -0.26078(14) 0.25995(10) 0.0331(3) Uani 1 d .
H1 H 0.7928(2) -0.29850(14) 0.31523(10) 0.040 Uiso 1 calc R
C2 C 0.6556(2) -0.11574(15) 0.25347(11) 0.0367(3) Uani 1 d .
H2 H 0.6512(2) -0.05634(15) 0.30331(11) 0.044 Uiso 1 calc R
C3 C 0.5775(2) -0.05997(14) 0.17274(11) 0.0384(3) Uani 1 d .
C4 C 0.5832(2) -0.14946(15) 0.10023(11) 0.0385(3) Uani 1 d .
H4 H 0.5284(2) -0.11152(15) 0.04627(11) 0.046 Uiso 1 calc R
C5 C 0.6682(2) -0.29299(14) 0.10638(10) 0.0327(3) Uani 1 d .
C6 C 0.6737(2) -0.38999(15) 0.02830(11) 0.0394(3) Uani 1 d .
H6A H 0.7741(2) -0.40283(15) -0.02351(11) 0.047 Uiso 1 calc R
H6B H 0.5839(2) -0.34643(15) -0.00676(11) 0.047 Uiso 1 calc R
C7 C 0.6631(2) -0.53457(14) 0.08152(10) 0.0356(3) Uani 1 d .
H7A H 0.5555(2) -0.52368(14) 0.12460(10) 0.043 Uiso 1 calc R
H7B H 0.6806(2) -0.60117(14) 0.02965(10) 0.043 Uiso 1 calc R
C8 C 0.78661(15) -0.59512(14) 0.14733(10) 0.0310(3) Uani 1 d .
C9 C 0.83527(14) -0.50795(13) 0.19282(9) 0.0298(3) Uani 1 d .
C10 C 0.75141(14) -0.35190(13) 0.18673(9) 0.0295(3) Uani 1 d .
C11 C 0.96218(14) -0.57482(14) 0.25352(10) 0.0309(3) Uani 1 d .
C12 C 0.9943(2) -0.71471(14) 0.28520(11) 0.0360(3) Uani 1 d .
H12 H 1.0750(2) -0.75447(14) 0.32342(11) 0.043 Uiso 1 calc R
C13 C 0.9082(2) -0.81215(14) 0.26306(11) 0.0353(3) Uani 1 d .
C14 C 0.8504(2) -0.75480(14) 0.16167(11) 0.0346(3) Uani 1 d .
H14 H 0.7633(2) -0.79532(14) 0.16055(11) 0.042 Uiso 1 calc R
C15 C 0.9955(2) -0.8182(2) 0.07463(14) 0.0520(4) Uani 1 d .
H15A H 0.9602(2) -0.8548(2) 0.02334(14) 0.062 Uiso 1 calc R
H15B H 1.0461(2) -0.7444(2) 0.04020(14) 0.062 Uiso 1 calc R
C16 C 1.1118(2) -0.9379(2) 0.1249(2) 0.0698(6) Uani 1 d .
H16A H 1.2097(2) -0.9124(2) 0.1217(2) 0.084 Uiso 1 calc R
H16B H 1.1412(2) -1.0258(2) 0.0898(2) 0.084 Uiso 1 calc R
C17 C 1.0277(2) -0.9603(2) 0.23657(14) 0.0481(4) Uani 1 d .
H17A H 1.1052(2) -0.9918(2) 0.28164(14) 0.058 Uiso 1 calc R
H17B H 0.9708(2) -1.0321(2) 0.24389(14) 0.058 Uiso 1 calc R
N N 0.77402(14) -0.82871(12) 0.34865(9) 0.0369(3) Uani 1 d .
C18 C 0.8208(2) -0.9035(2) 0.44414(14) 0.0541(4) Uani 1 d .
H18A H 0.8872(2) -0.8584(2) 0.46772(14) 0.065 Uiso 1 calc R
H18B H 0.8801(2) -1.0046(2) 0.43485(14) 0.065 Uiso 1 calc R
C19 C 0.6608(2) -0.8882(2) 0.51944(14) 0.0587(5) Uani 1 d .
H19A H 0.6711(2) -0.8835(2) 0.58969(14) 0.070 Uiso 1 calc R
H19B H 0.6204(2) -0.9691(2) 0.51833(14) 0.070 Uiso 1 calc R
C20 C 0.5487(2) -0.7474(2) 0.48151(12) 0.0530(4) Uani 1 d .
H20A H 0.4541(2) -0.7633(2) 0.46701(12) 0.064 Uiso 1 calc R
H20B H 0.5129(2) -0.6767(2) 0.53298(12) 0.064 Uiso 1 calc R
C21 C 0.6504(2) -0.6965(2) 0.38304(11) 0.0390(3) Uani 1 d .
H21A H 0.5856(2) -0.6521(2) 0.33116(11) 0.047 Uiso 1 calc R
H21B H 0.6988(2) -0.6275(2) 0.39726(11) 0.047 Uiso 1 calc R
O O 0.4935(2) 0.08165(11) 0.15622(9) 0.0563(3) Uani 1 d .
C22 C 0.4407(2) 0.1670(2) 0.24060(12) 0.0437(3) Uani 1 d .
H22A H 0.3810(13) 0.2634(4) 0.2195(3) 0.065 Uiso 1 calc R
H22B H 0.5329(2) 0.1702(11) 0.2645(6) 0.065 Uiso 1 calc R
H22C H 0.3720(12) 0.1261(7) 0.2958(4) 0.065 Uiso 1 calc R
C111 C 1.06659(14) -0.49353(13) 0.27109(10) 0.0316(3) Uani 1 d .
C112 C 1.1178(2) -0.5138(2) 0.36354(12) 0.0415(3) Uani 1 d .
H112 H 1.0785(2) -0.5730(2) 0.41824(12) 0.050 Uiso 1 calc R
C113 C 1.2265(2) -0.4472(2) 0.37574(14) 0.0523(4) Uani 1 d .
H113 H 1.2600(2) -0.4618(2) 0.43858(14) 0.063 Uiso 1 calc R
C114 C 1.2856(2) -0.3602(2) 0.29634(15) 0.0523(4) Uani 1 d .
H114 H 1.3604(2) -0.3166(2) 0.30433(15) 0.063 Uiso 1 calc R
C115 C 1.2338(2) -0.3377(2) 0.20504(13) 0.0444(4) Uani 1 d .
H115 H 1.2732(2) -0.2780(2) 0.15076(13) 0.053 Uiso 1 calc R
C116 C 1.1243(2) -0.40225(14) 0.19258(11) 0.0350(3) Uani 1 d .
H116 H 1.0885(2) -0.38428(14) 0.13040(11) 0.042 Uiso 1 calc R

loop_
_atom_type_symbol
_atom_type_description
_atom_type_scat_dispersion_real
_atom_type_scat_dispersion_imag
_atom_type_scat_source
C C 0.0181 0.0091 'International Tables Vol C Tables 4.2.6.8 and 6.1.1.4'
H H 0.0000 0.0000 'International Tables Vol C Tables 4.2.6.8 and 6.1.1.4'
N N 0.0311 0.0180 'International Tables Vol C Tables 4.2.6.8 and 6.1.1.4'
O O 0.0492 0.0322 'International Tables Vol C Tables 4.2.6.8 and 6.1.1.4'

loop_
_geom_angle_atom_site_label_1
_geom_angle_atom_site_label_2
_geom_angle_atom_site_label_3
_geom_angle
C2 C1 C10 121.95(12)
C3 C2 C1 119.24(12)
O C3 C2 124.80(13)
O C3 C4 115.38(12)
C2 C3 C4 119.80(12)
C5 C4 C3 120.96(12)
C4 C5 C10 120.36(12)
C4 C5 C6 120.98(12)
C10 C5 C6 118.66(12)
C5 C6 C7 109.80(11)
C8 C7 C6 110.78(11)
C9 C8 C14 121.73(12)
C9 C8 C7 121.07(12)
C14 C8 C7 117.19(11)
C8 C9 C10 118.70(11)
C8 C9 C11 118.22(11)
C10 C9 C11 122.91(11)
C1 C10 C5 117.66(12)
C1 C10 C9 123.75(11)
C5 C10 C9 118.45(11)
C12 C11 C9 119.67(12)
C12 C11 C111 118.70(11)
C9 C11 C111 121.34(11)
C11 C12 C13 123.89(12)
N C13 C12 112.91(11)
N C13 C14 111.49(10)
C12 C13 C14 108.75(11)
N C13 C17 110.26(11)
C12 C13 C17 110.60(11)
C14 C13 C17 102.33(12)
C8 C14 C13 114.74(11)
C8 C14 C15 112.57(12)
C13 C14 C15 105.61(11)
C16 C15 C14 106.69(14)
C15 C16 C17 106.92(14)
C16 C17 C13 104.80(13)
C18 N C21 103.48(12)
C18 N C13 115.45(11)
C21 N C13 116.69(11)
N C18 C19 103.30(13)
C18 C19 C20 104.49(13)
C21 C20 C19 104.69(13)
N C21 C20 103.63(12)
C3 O C22 117.52(12)
C112 C111 C116 118.09(12)
C112 C111 C11 121.18(12)
C116 C111 C11 120.59(12)
C113 C112 C111 120.68(15)
C114 C113 C112 120.45(15)
C113 C114 C115 119.32(14)
C114 C115 C116 120.62(15)
C115 C116 C111 120.80(13)

loop_
_geom_bond_atom_site_label_1
_geom_bond_atom_site_label_2
_geom_bond_distance
C1 C2 1.392(2)
C1 C10 1.397(2)
C2 C3 1.385(2)
C3 O 1.374(2)
C3 C4 1.392(2)
C4 C5 1.379(2)
C5 C10 1.411(2)
C5 C6 1.505(2)
C6 C7 1.519(2)
C7 C8 1.506(2)
C8 C9 1.355(2)
C8 C14 1.496(2)
C9 C10 1.483(2)
C9 C11 1.488(2)
C11 C12 1.342(2)
C11 C111 1.493(2)
C12 C13 1.512(2)
C13 N 1.482(2)
C13 C14 1.541(2)
C13 C17 1.543(2)
C14 C15 1.552(2)
C15 C16 1.504(3)
C16 C17 1.524(3)
N C18 1.466(2)
N C21 1.467(2)
C18 C19 1.519(3)
C19 C20 1.533(3)
C20 C21 1.530(2)
O C22 1.410(2)
C111 C112 1.393(2)
C111 C116 1.393(2)
C112 C113 1.391(2)
C113 C114 1.378(3)
C114 C115 1.379(2)
C115 C116 1.385(2)

loop_
_geom_torsion_atom_site_label_1
_geom_torsion_atom_site_label_2
_geom_torsion_atom_site_label_3
_geom_torsion_atom_site_label_4
_geom_torsion
C10 C1 C2 C3 0.7(2)
C1 C2 C3 O -178.10(14)
C1 C2 C3 C4 0.9(2)
O C3 C4 C5 177.90(13)
C2 C3 C4 C5 -1.1(2)
C3 C4 C5 C10 -0.1(2)
C3 C4 C5 C6 179.68(14)
C4 C5 C6 C7 -140.39(13)
C10 C5 C6 C7 39.4(2)
C5 C6 C7 C8 -52.0(2)
C6 C7 C8 C9 30.9(2)
C6 C7 C8 C14 -150.15(12)
C14 C8 C9 C10 -171.90(11)
C7 C8 C9 C10 6.9(2)
C14 C8 C9 C11 3.4(2)
C7 C8 C9 C11 -177.71(11)
C2 C1 C10 C5 -1.9(2)
C2 C1 C10 C9 -177.48(12)
C4 C5 C10 C1 1.6(2)
C6 C5 C10 C1 -178.22(12)
C4 C5 C10 C9 177.41(12)
C6 C5 C10 C9 -2.4(2)
C8 C9 C10 C1 152.98(13)
C11 C9 C10 C1 -22.1(2)
C8 C9 C10 C5 -22.6(2)
C11 C9 C10 C5 162.28(12)
C8 C9 C11 C12 -17.8(2)
C10 C9 C11 C12 157.32(12)
C8 C9 C11 C111 155.87(12)
C10 C9 C11 C111 -29.0(2)
C9 C11 C12 C13 0.0(2)
C111 C11 C12 C13 -173.88(12)
C11 C12 C13 N -96.1(2)
C11 C12 C13 C14 28.2(2)
C11 C12 C13 C17 139.81(14)
C9 C8 C14 C13 26.5(2)
C7 C8 C14 C13 -152.41(11)
C9 C8 C14 C15 -94.3(2)
C7 C8 C14 C15 86.78(15)
N C13 C14 C8 85.59(13)
C12 C13 C14 C8 -39.54(15)
C17 C13 C14 C8 -156.57(11)
N C13 C14 C15 -149.84(12)
C12 C13 C14 C15 85.03(13)
C17 C13 C14 C15 -32.00(14)
C8 C14 C15 C16 141.24(15)
C13 C14 C15 C16 15.3(2)
C14 C15 C16 C17 8.0(2)
C15 C16 C17 C13 -28.4(2)
N C13 C17 C16 155.77(14)
C12 C13 C17 C16 -78.6(2)
C14 C13 C17 C16 37.1(2)
C12 C13 N C18 -66.4(2)
C14 C13 N C18 170.82(12)
C17 C13 N C18 57.9(2)
C12 C13 N C21 55.49(15)
C14 C13 N C21 -67.29(14)
C17 C13 N C21 179.76(12)
C21 N C18 C19 44.8(2)
C13 N C18 C19 173.51(13)
N C18 C19 C20 -28.9(2)
C18 C19 C20 C21 3.3(2)
C18 N C21 C20 -42.54(14)
C13 N C21 C20 -170.50(12)
C19 C20 C21 N 23.5(2)
C2 C3 O C22 -20.4(2)
C4 C3 O C22 160.58(14)
C12 C11 C111 C112 -41.8(2)
C9 C11 C111 C112 144.47(13)
C12 C11 C111 C116 133.87(14)
C9 C11 C111 C116 -39.9(2)
C116 C111 C112 C113 -1.6(2)
C11 C111 C112 C113 174.20(13)
C111 C112 C113 C114 -0.1(2)
C112 C113 C114 C115 1.0(3)
C113 C114 C115 C116 -0.4(2)
C114 C115 C116 C111 -1.3(2)
C112 C111 C116 C115 2.2(2)
C11 C111 C116 C115 -173.54(12)
